data_7205309
loop_
_publ_author_name
'Lemmerer, Andreas'
'Bernstein, Joel'
'Kahlenberg, Volker'

_publ_section_title
;
 Covalent assistance to supramolecular synthesis: directing the
 supramolecular assembly of co-crystals by in situ modification of
 hydrogen bonding functionality
;
_journal_issue 1
_journal_name_full CrystEngComm
_journal_page_first 55
_journal_paper_doi 10.1039/c0ce00347f
_journal_volume 13
_journal_year 2011
_chemical_formula_moiety 'C10 H18 O4, 2(C9 H11 N3 O)'
_chemical_formula_sum 'C28 H40 N6 O6'
_chemical_formula_weight 556.66
_chemical_name_common '(sebacic acid).(N'-(propan-2-ylidene)nicotinohydrazide)2'
_chemical_name_systematic
;
(sebacic acid).(N'-(propan-2-ylidene)nicotinohydrazide)2
;
_space_group_IT_number 14
_symmetry_cell_setting monoclinic
_symmetry_space_group_name_Hall '-P 2yn'
_symmetry_space_group_name_H-M 'P 1 21/n 1'
_atom_sites_solution_hydrogens geom
_atom_sites_solution_primary direct
_atom_sites_solution_secondary difmap
_audit_conform_dict_location ftp://ftp.iucr.org/pub/cif_core.dic
_audit_conform_dict_name cif_core.dic
_audit_conform_dict_version 2.3
_audit_creation_date 2009-09-06T15:55:46-00:00
_audit_creation_method 'WinGX routine CIF_UPDATE'
_cell_angle_alpha 90
_cell_angle_beta 94.587(2)
_cell_angle_gamma 90
_cell_formula_units_Z 2
_cell_length_a 5.07070(10)
_cell_length_b 44.5556(8)
_cell_length_c 6.39920(10)
_cell_measurement_reflns_used 6665
_cell_measurement_temperature 173(2)
_cell_measurement_theta_max 67.8144
_cell_measurement_theta_min 3.9672
_cell_volume 1441.13(4)
_computing_cell_refinement
;
CrysAlisPro, Oxford Diffraction Ltd.,
Version 1.171.33.32 (release 27-01-2009 CrysAlis171 .NET)
(compiled Jan 27 2009,14:17:37)
;
_computing_data_collection
;
CrysAlisPro, Oxford Diffraction Ltd.,
Version 1.171.33.32 (release 27-01-2009 CrysAlis171 .NET)
(compiled Jan 27 2009,14:17:37)
;
_computing_data_reduction
;
CrysAlisPro, Oxford Diffraction Ltd.,
Version 1.171.33.32 (release 27-01-2009 CrysAlis171 .NET)
(compiled Jan 27 2009,14:17:37)
;
_computing_molecular_graphics
;
Ortep-3 for Windows (Farrugia, 1997) and DIAMOND (Brandenburg, 1999)
;
_computing_publication_material
;
WinGX publication routines (Farrugia, 1999) and PLATON (Spek, 2003)
;
_computing_structure_refinement 'SHELXL-97 (Sheldrick, 2008)'
_computing_structure_solution 'SHELXS-97 (Sheldrick, 2008)'
_diffrn_ambient_temperature 173(2)
_diffrn_detector_area_resol_mean 10.3822
_diffrn_measured_fraction_theta_full 0.993
_diffrn_measured_fraction_theta_max 0.993
_diffrn_measurement_device_type 'Goniometer Xcalibur, detector: Ruby (Gemini ult'
_diffrn_measurement_method '\w scans'
_diffrn_radiation_monochromator graphite
_diffrn_radiation_type MoK\a
_diffrn_radiation_wavelength 0.71073
_diffrn_reflns_av_R_equivalents 0.0259
_diffrn_reflns_av_unetI/netI 0.0165
_diffrn_reflns_limit_h_max 6
_diffrn_reflns_limit_h_min -5
_diffrn_reflns_limit_k_max 53
_diffrn_reflns_limit_k_min -52
_diffrn_reflns_limit_l_max 7
_diffrn_reflns_limit_l_min -7
_diffrn_reflns_number 10132
_diffrn_reflns_theta_full 25.29
_diffrn_reflns_theta_max 25.29
_diffrn_reflns_theta_min 1.83
_diffrn_standards_number 0
_exptl_absorpt_coefficient_mu 0.092
_exptl_absorpt_correction_T_max 0.98
_exptl_absorpt_correction_T_min 0.96
_exptl_absorpt_correction_type multi-scan
_exptl_absorpt_process_details
;
CrysAlis RED, Oxford Diffraction Ltd.,
Version 1.171.33.32 (release 27-01-2009 CrysAlis171 .NET)
(compiled Jan 27 2009,14:17:37)
Empirical absorption correction using spherical harmonics,
implemented in SCALE3 ABSPACK scaling algorithm.
;
_exptl_crystal_colour colourless
_exptl_crystal_density_diffrn 1.283
_exptl_crystal_density_method 'not measured'
_exptl_crystal_description block
_exptl_crystal_F_000 596
_exptl_crystal_size_max 0.36
_exptl_crystal_size_mid 0.24
_exptl_crystal_size_min 0.2
_refine_diff_density_max 0.705
_refine_diff_density_min -0.677
_refine_diff_density_rms 0.068
_refine_ls_extinction_method none
_refine_ls_goodness_of_fit_ref 0.995
_refine_ls_hydrogen_treatment mixed
_refine_ls_matrix_type full
_refine_ls_number_parameters 189
_refine_ls_number_reflns 2595
_refine_ls_number_restraints 0
_refine_ls_restrained_S_all 0.995
_refine_ls_R_factor_all 0.0834
_refine_ls_R_factor_gt 0.0806
_refine_ls_shift/su_max 0
_refine_ls_shift/su_mean 0
_refine_ls_structure_factor_coef Fsqd
_refine_ls_weighting_details 'calc w=1/[\s^2^(Fo^2^)+(0.0837P)^2^+3.0236P] where P=(Fo^2^+2Fc^2^)/3'
_refine_ls_weighting_scheme calc
_refine_ls_wR_factor_gt 0.1912
_refine_ls_wR_factor_ref 0.1933
_reflns_number_gt 2449
_reflns_number_total 2595
_reflns_threshold_expression >2sigma(I)
_cod_data_source_file C0CE00347F.TXT
_cod_data_source_block 6
_cod_depositor_comments
;
The following automatic conversions were performed:
'_symmetry_cell_setting' value 'Monoclinic' changed to 'monoclinic'
according to '/home/saulius/struct/CIF-dictionaries/cif_core.dic'
dictionary named 'cif_core.dic' version 2.4.1 from 2010-06-29.

Automatic conversion script
Id: cif_fix_enum 1555 2011-01-17 13:19:09Z saulius 
;
_cod_original_sg_symbol_H-M P2(1)/n
_cod_database_code 7205309

loop_
_symmetry_equiv_pos_as_xyz
'x, y, z'
'-x+1/2, y+1/2, -z+1/2'
'-x, -y, -z'
'x-1/2, -y-1/2, z-1/2'

loop_
_atom_site_label
_atom_site_type_symbol
_atom_site_fract_x
_atom_site_fract_y
_atom_site_fract_z
_atom_site_U_iso_or_equiv
_atom_site_adp_type
_atom_site_occupancy
_atom_site_symmetry_multiplicity
_atom_site_calc_flag
_atom_site_refinement_flags
_atom_site_disorder_assembly
_atom_site_disorder_group
C1 C 1.2427(5) 0.34831(6) 0.2499(4) 0.0249(6) Uani 1 1 d . . .
C2 C 1.0314(5) 0.36697(6) 0.2852(4) 0.0264(6) Uani 1 1 d . . .
H2A H 0.9516 0.3652 0.414 0.032 Uiso 1 1 calc R . .
C3 C 1.0485(6) 0.38961(7) -0.0356(4) 0.0349(7) Uani 1 1 d . . .
H3 H 0.977 0.4035 -0.1376 0.042 Uiso 1 1 calc R . .
C4 C 1.2648(6) 0.37267(7) -0.0808(4) 0.0348(7) Uani 1 1 d . . .
H4 H 1.3441 0.3753 -0.2091 0.042 Uiso 1 1 calc R . .
C5 C 1.3630(5) 0.35189(6) 0.0644(4) 0.0309(6) Uani 1 1 d . . .
H5 H 1.5125 0.3401 0.0377 0.037 Uiso 1 1 calc R . .
C6 C 1.3526(5) 0.32529(6) 0.4042(4) 0.0255(6) Uani 1 1 d . . .
C7 C 0.8871(5) 0.30061(7) 0.8734(4) 0.0326(6) Uani 1 1 d . . .
H7A H 0.9035 0.3222 0.8484 0.049 Uiso 1 1 calc R . .
H7B H 0.856 0.2972 1.0206 0.049 Uiso 1 1 calc R . .
H7C H 0.7383 0.2926 0.7831 0.049 Uiso 1 1 calc R . .
C8 C 1.1365(5) 0.28518(6) 0.8244(4) 0.0277(6) Uani 1 1 d . . .
C9 C 1.2395(6) 0.26084(7) 0.9698(5) 0.0390(7) Uani 1 1 d . . .
H9A H 1.3948 0.2515 0.9146 0.058 Uiso 1 1 calc R . .
H9B H 1.1019 0.2456 0.9815 0.058 Uiso 1 1 calc R . .
H9C H 1.2895 0.2694 1.1084 0.058 Uiso 1 1 calc R . .
N1 N 1.1792(4) 0.31342(5) 0.5311(4) 0.0262(5) Uani 1 1 d . . .
H1 H 1.014(8) 0.3168(7) 0.505(5) 0.039 Uiso 1 1 d . . .
N2 N 0.9355(5) 0.38731(5) 0.1451(4) 0.0313(6) Uani 1 1 d . . .
N3 N 1.2729(4) 0.29091(5) 0.6696(4) 0.0283(5) Uani 1 1 d . . .
O1 O 1.5872(4) 0.31826(5) 0.4111(3) 0.0345(5) Uani 1 1 d . . .
C10 C 0.5088(7) 0.42425(9) 0.4335(5) 0.0506(9) Uani 1 1 d . . .
C11 C 0.2899(13) 0.44440(17) 0.4933(7) 0.131(3) Uani 1 1 d . . .
H11A H 0.2681 0.4606 0.3875 0.157 Uiso 1 1 calc R . .
H11B H 0.1241 0.4326 0.4831 0.157 Uiso 1 1 calc R . .
C12 C 0.3181(7) 0.45829(7) 0.6994(6) 0.0482(9) Uani 1 1 d . . .
H12A H 0.477 0.4713 0.7059 0.058 Uiso 1 1 calc R . .
H12B H 0.3527 0.4422 0.8045 0.058 Uiso 1 1 calc R . .
C13 C 0.0934(11) 0.47660(14) 0.7640(8) 0.0948(19) Uani 1 1 d . . .
H13A H 0.0565 0.4922 0.6555 0.114 Uiso 1 1 calc R . .
H13B H -0.0637 0.4633 0.7591 0.114 Uiso 1 1 calc R . .
C14 C 0.1113(9) 0.49143(10) 0.9638(8) 0.0711(13) Uani 1 1 d . . .
H14A H 0.2638 0.5053 0.9653 0.085 Uiso 1 1 calc R . .
H14B H 0.1578 0.4759 1.0711 0.085 Uiso 1 1 calc R . .
O2 O 0.5613(5) 0.42669(6) 0.2371(4) 0.0516(7) Uani 1 1 d . . .
H2 H 0.686(10) 0.4138(11) 0.206(7) 0.077 Uiso 1 1 d . . .
O3 O 0.6187(5) 0.40693(6) 0.5548(4) 0.0536(7) Uani 1 1 d . . .

loop_
_atom_site_aniso_label
_atom_site_aniso_U_11
_atom_site_aniso_U_22
_atom_site_aniso_U_33
_atom_site_aniso_U_23
_atom_site_aniso_U_13
_atom_site_aniso_U_12
C1 0.0177(12) 0.0305(13) 0.0267(13) -0.0017(10) 0.0026(10) -0.0016(10)
C2 0.0211(13) 0.0346(14) 0.0240(13) 0.0015(10) 0.0057(10) 0.0001(10)
C3 0.0376(16) 0.0378(15) 0.0290(14) 0.0074(12) 0.0008(12) -0.0023(12)
C4 0.0360(16) 0.0442(16) 0.0254(14) 0.0004(12) 0.0090(12) -0.0060(12)
C5 0.0234(13) 0.0386(15) 0.0315(14) -0.0055(11) 0.0070(11) -0.0016(11)
C6 0.0199(13) 0.0291(13) 0.0275(13) -0.0034(10) 0.0025(10) 0.0013(10)
C7 0.0219(13) 0.0433(16) 0.0328(15) 0.0019(12) 0.0042(11) -0.0018(11)
C8 0.0206(13) 0.0288(13) 0.0332(14) 0.0006(11) -0.0001(11) -0.0051(10)
C9 0.0322(16) 0.0370(16) 0.0479(18) 0.0131(13) 0.0037(14) -0.0012(12)
N1 0.0166(11) 0.0315(12) 0.0305(12) 0.0044(9) 0.0026(9) 0.0030(8)
N2 0.0280(12) 0.0342(12) 0.0319(12) 0.0045(10) 0.0030(10) 0.0026(9)
N3 0.0215(11) 0.0258(11) 0.0374(13) 0.0049(9) 0.0009(10) 0.0013(8)
O1 0.0170(9) 0.0432(12) 0.0438(12) 0.0077(9) 0.0059(8) 0.0044(8)
C10 0.045(2) 0.070(2) 0.0352(17) -0.0093(16) -0.0029(15) 0.0277(17)
C11 0.127(5) 0.209(7) 0.053(3) -0.037(3) -0.017(3) 0.138(5)
C12 0.051(2) 0.0353(16) 0.063(2) 0.0014(15) 0.0298(17) 0.0067(14)
C13 0.089(4) 0.119(4) 0.077(3) -0.026(3) 0.013(3) 0.066(3)
C14 0.067(3) 0.064(3) 0.086(3) -0.015(2) 0.034(2) 0.019(2)
O2 0.0623(16) 0.0541(15) 0.0382(13) 0.0026(10) 0.0026(11) 0.0317(12)
O3 0.0536(15) 0.0712(16) 0.0376(12) 0.0070(11) 0.0128(11) 0.0275(13)

loop_
_atom_type_symbol
_atom_type_description
_atom_type_scat_dispersion_real
_atom_type_scat_dispersion_imag
_atom_type_scat_source
C C 0.0033 0.0016 'International Tables Vol C Tables 4.2.6.8 and 6.1.1.4'
H H 0 0 'International Tables Vol C Tables 4.2.6.8 and 6.1.1.4'
N N 0.0061 0.0033 'International Tables Vol C Tables 4.2.6.8 and 6.1.1.4'
O O 0.0106 0.006 'International Tables Vol C Tables 4.2.6.8 and 6.1.1.4'

loop_
_geom_angle_atom_site_label_1
_geom_angle_atom_site_label_2
_geom_angle_atom_site_label_3
_geom_angle
_geom_angle_site_symmetry_1
_geom_angle_site_symmetry_3
_geom_angle_publ_flag
C5 C1 C2 117.9(2) . . ?
C5 C1 C6 118.5(2) . . ?
C2 C1 C6 123.6(2) . . ?
N2 C2 C1 122.7(2) . . ?
N2 C2 H2A 118.7 . . ?
C1 C2 H2A 118.7 . . ?
N2 C3 C4 122.8(3) . . ?
N2 C3 H3 118.6 . . ?
C4 C3 H3 118.6 . . ?
C5 C4 C3 118.5(3) . . ?
C5 C4 H4 120.8 . . ?
C3 C4 H4 120.8 . . ?
C4 C5 C1 119.7(3) . . ?
C4 C5 H5 120.2 . . ?
C1 C5 H5 120.2 . . ?
O1 C6 N1 123.6(2) . . ?
O1 C6 C1 120.4(2) . . ?
N1 C6 C1 116.0(2) . . ?
C8 C7 H7A 109.5 . . ?
C8 C7 H7B 109.5 . . ?
H7A C7 H7B 109.5 . . ?
C8 C7 H7C 109.5 . . ?
H7A C7 H7C 109.5 . . ?
H7B C7 H7C 109.5 . . ?
N3 C8 C7 126.1(2) . . ?
N3 C8 C9 116.3(2) . . ?
C7 C8 C9 117.6(2) . . ?
C8 C9 H9A 109.5 . . ?
C8 C9 H9B 109.5 . . ?
H9A C9 H9B 109.5 . . ?
C8 C9 H9C 109.5 . . ?
H9A C9 H9C 109.5 . . ?
H9B C9 H9C 109.5 . . ?
C6 N1 N3 117.2(2) . . ?
C6 N1 H1 119(2) . . ?
N3 N1 H1 122(2) . . ?
C3 N2 C2 118.3(2) . . ?
C8 N3 N1 117.2(2) . . ?
O3 C10 O2 123.7(3) . . ?
O3 C10 C11 122.3(4) . . ?
O2 C10 C11 113.9(3) . . ?
C12 C11 C10 117.7(4) . . ?
C12 C11 H11A 107.9 . . ?
C10 C11 H11A 107.9 . . ?
C12 C11 H11B 107.9 . . ?
C10 C11 H11B 107.9 . . ?
H11A C11 H11B 107.2 . . ?
C11 C12 C13 117.7(4) . . ?
C11 C12 H12A 107.9 . . ?
C13 C12 H12A 107.9 . . ?
C11 C12 H12B 107.9 . . ?
C13 C12 H12B 107.9 . . ?
H12A C12 H12B 107.2 . . ?
C14 C13 C12 120.3(4) . . ?
C14 C13 H13A 107.2 . . ?
C12 C13 H13A 107.2 . . ?
C14 C13 H13B 107.2 . . ?
C12 C13 H13B 107.2 . . ?
H13A C13 H13B 106.9 . . ?
C13 C14 C14 121.7(6) . 3_567 ?
C13 C14 H14A 106.9 . . ?
C14 C14 H14A 106.9 3_567 . ?
C13 C14 H14B 106.9 . . ?
C14 C14 H14B 106.9 3_567 . ?
H14A C14 H14B 106.7 . . ?
C10 O2 H2 111(3) . . ?

loop_
_geom_bond_atom_site_label_1
_geom_bond_atom_site_label_2
_geom_bond_distance
_geom_bond_site_symmetry_2
_geom_bond_publ_flag
C1 C5 1.386(4) . ?
C1 C2 1.389(4) . ?
C1 C6 1.500(4) . ?
C2 N2 1.338(3) . ?
C2 H2A 0.95 . ?
C3 N2 1.335(4) . ?
C3 C4 1.381(4) . ?
C3 H3 0.95 . ?
C4 C5 1.376(4) . ?
C4 H4 0.95 . ?
C5 H5 0.95 . ?
C6 O1 1.228(3) . ?
C6 N1 1.351(3) . ?
C7 C8 1.494(4) . ?
C7 H7A 0.98 . ?
C7 H7B 0.98 . ?
C7 H7C 0.98 . ?
C8 N3 1.279(4) . ?
C8 C9 1.496(4) . ?
C9 H9A 0.98 . ?
C9 H9B 0.98 . ?
C9 H9C 0.98 . ?
N1 N3 1.397(3) . ?
N1 H1 0.86(4) . ?
C10 O3 1.200(4) . ?
C10 O2 1.310(4) . ?
C10 C11 1.501(5) . ?
C11 C12 1.454(6) . ?
C11 H11A 0.99 . ?
C11 H11B 0.99 . ?
C12 C13 1.486(5) . ?
C12 H12A 0.99 . ?
C12 H12B 0.99 . ?
C13 C14 1.435(7) . ?
C13 H13A 0.99 . ?
C13 H13B 0.99 . ?
C14 C14 1.469(7) 3_567 ?
C14 H14A 0.99 . ?
C14 H14B 0.99 . ?
O2 H2 0.89(5) . ?

loop_
_geom_hbond_atom_site_label_D
_geom_hbond_atom_site_label_H
_geom_hbond_atom_site_label_A
_geom_hbond_distance_DH
_geom_hbond_distance_HA
_geom_hbond_distance_DA
_geom_hbond_angle_DHA
_geom_hbond_site_symmetry_A
O2 H2 N2 0.89(5) 1.80(5) 2.684(3) 179(5) .
C2 H2A O3 0.95 2.71 3.332(3) 123.5 .
N1 H1 O1 0.86(4) 2.20(4) 3.046(3) 171(3) 1_455
C3 H3 O3 0.95 2.57 3.362(4) 140.5 1_554
C4 H4 O3 0.95 2.56 3.414(4) 150 1_654
C7 H7C N3 0.98 2.41 3.307(3) 151.2 1_455
C9 H9B N3 0.98 2.68 3.610(4) 157.8 4_566

loop_
_geom_torsion_atom_site_label_1
_geom_torsion_atom_site_label_2
_geom_torsion_atom_site_label_3
_geom_torsion_atom_site_label_4
_geom_torsion
_geom_torsion_site_symmetry_1
_geom_torsion_site_symmetry_2
_geom_torsion_site_symmetry_3
_geom_torsion_site_symmetry_4
_geom_torsion_publ_flag
C5 C1 C2 N2 2.3(4) . . . . ?
C6 C1 C2 N2 -179.7(2) . . . . ?
N2 C3 C4 C5 2.0(4) . . . . ?
C3 C4 C5 C1 0.5(4) . . . . ?
C2 C1 C5 C4 -2.5(4) . . . . ?
C6 C1 C5 C4 179.4(2) . . . . ?
C5 C1 C6 O1 27.5(4) . . . . ?
C2 C1 C6 O1 -150.5(3) . . . . ?
C5 C1 C6 N1 -152.8(2) . . . . ?
C2 C1 C6 N1 29.3(4) . . . . ?
O1 C6 N1 N3 -3.2(4) . . . . ?
C1 C6 N1 N3 177.1(2) . . . . ?
C4 C3 N2 C2 -2.3(4) . . . . ?
C1 C2 N2 C3 0.1(4) . . . . ?
C7 C8 N3 N1 -0.9(4) . . . . ?
C9 C8 N3 N1 179.6(2) . . . . ?
C6 N1 N3 C8 162.2(2) . . . . ?
O3 C10 C11 C12 40.5(9) . . . . ?
O2 C10 C11 C12 -141.6(5) . . . . ?
C10 C11 C12 C13 -176.0(5) . . . . ?
C11 C12 C13 C14 -178.6(6) . . . . ?
C12 C13 C14 C14 -177.2(6) . . . 3_567 ?
